data_4333179
loop_
_publ_author_name
'Kilgore, Uriah J.'
'Yang, Xiaofan'
'Tomaszewski, John'
'Huffman, John C.'
'Mindiola, Daniel J.'

_publ_section_title
;
 Activation of Atmospheric Nitrogen and Azobenzene NN Bond Cleavage by a
 Transient Nb(III) Complex
;
_journal_issue 26
_journal_name_full 'Inorganic Chemistry'
_journal_page_first 10712
_journal_page_last 10721
_journal_paper_doi 10.1021/ic061642b
_journal_volume 45
_journal_year 2006
_chemical_formula_sum 'C26 H40 Cl3 N Nb P2'
_chemical_formula_weight 627.79
_chemical_name_systematic
; 
 ? 
;
_space_group_IT_number 13
_symmetry_cell_setting monoclinic
_symmetry_space_group_name_Hall '-P 2yac'
_symmetry_space_group_name_H-M 'P 1 2/n 1'
_atom_sites_solution_hydrogens geom
_atom_sites_solution_primary direct
_atom_sites_solution_secondary difmap
_audit_creation_method SHELXL-97
_cell_angle_alpha 90.00
_cell_angle_beta 97.165(3)
_cell_angle_gamma 90.00
_cell_formula_units_Z 2
_cell_length_a 11.6392(13)
_cell_length_b 9.6729(11)
_cell_length_c 13.1255(14)
_cell_measurement_reflns_used 1429
_cell_measurement_temperature 128(2)
_cell_measurement_theta_max 27.44
_cell_measurement_theta_min 2.75
_cell_volume 1466.2(3)
_computing_cell_refinement 'SAINT (Bruker, 1999)'
_computing_data_collection 'SMART (Bruker, 1999)'
_computing_data_reduction 'SAINT (Bruker, 1999), XTEL (local package)'
_computing_molecular_graphics 'Reciprocal Net (http://recipnet.org)'
_computing_structure_refinement 'SHELXL-97 (Sheldrick, 1997)'
_computing_structure_solution 'SHELXS-97 (Sheldrick, 1990)'
_diffrn_ambient_temperature 128(2)
_diffrn_detector 'CCD area detector'
_diffrn_detector_area_resol_mean 44.52
_diffrn_detector_type 'Bruker SMART 6000'
_diffrn_measured_fraction_theta_full 0.997
_diffrn_measured_fraction_theta_max 0.997
_diffrn_measurement_details '   0.30 degree frames measured for  30.16 seconds each'
_diffrn_measurement_device 'three-circle goniometer with fixed chi'
_diffrn_measurement_device_type 'Bruker Platform goniometer'
_diffrn_measurement_method '\w scans'
_diffrn_radiation_monochromator graphite
_diffrn_radiation_source 'fine-focus sealed tube'
_diffrn_radiation_type MoK\a
_diffrn_radiation_wavelength 0.71073
_diffrn_reflns_av_R_equivalents 0.0489
_diffrn_reflns_av_sigmaI/netI 0.0528
_diffrn_reflns_limit_h_max 15
_diffrn_reflns_limit_h_min -13
_diffrn_reflns_limit_k_max 12
_diffrn_reflns_limit_k_min -12
_diffrn_reflns_limit_l_max 17
_diffrn_reflns_limit_l_min -17
_diffrn_reflns_number 11972
_diffrn_reflns_theta_full 27.57
_diffrn_reflns_theta_max 27.57
_diffrn_reflns_theta_min 2.21
_diffrn_standards_decay_% 0.0
_exptl_absorpt_coefficient_mu 0.809
_exptl_absorpt_correction_type none
_exptl_crystal_colour black
_exptl_crystal_density_diffrn 1.422
_exptl_crystal_density_method 'not measured'
_exptl_crystal_description irregular
_exptl_crystal_F_000 650
_exptl_crystal_size_max 0.12
_exptl_crystal_size_mid 0.12
_exptl_crystal_size_min 0.10
_refine_diff_density_max 0.429
_refine_diff_density_min -0.422
_refine_diff_density_rms 0.059
_refine_ls_extinction_method none
_refine_ls_goodness_of_fit_ref 0.887
_refine_ls_hydrogen_treatment mixed
_refine_ls_matrix_type full
_refine_ls_number_parameters 231
_refine_ls_number_reflns 3389
_refine_ls_number_restraints 0
_refine_ls_restrained_S_all 0.887
_refine_ls_R_factor_all 0.0456
_refine_ls_R_factor_gt 0.0295
_refine_ls_shift/su_max 0.001
_refine_ls_shift/su_mean 0.000
_refine_ls_structure_factor_coef Fsqd
_refine_ls_weighting_details 'calc w=1/[\s^2^(Fo^2^)+(0.0231P)^2^+0.0000P] where P=(Fo^2^+2Fc^2^)/3'
_refine_ls_weighting_scheme calc
_refine_ls_wR_factor_gt 0.0577
_refine_ls_wR_factor_ref 0.0617
_reflns_number_gt 2517
_reflns_number_total 3389
_reflns_threshold_expression >2sigma(I)
_cod_data_source_file ic061642bsup2.cif
_cod_data_source_block 06102
_cod_depositor_comments
;
The following automatic conversions were performed:

'_symmetry_cell_setting' value 'Monoclinic' changed to 'monoclinic'
according to /home/saulius/struct/CIF-dictionaries/cif_core.dic
dictionary named 'cif_core.dic' version 2.4.2 from 2011-04-26.

Automatic conversion script
Id: cif_fix_values 1891 2012-01-12 08:04:46Z andrius 
;
_cod_original_sg_symbol_H-M 'P2/n  '
_cod_database_code 4333179

loop_
_symmetry_equiv_pos_as_xyz
'x, y, z'
'-x+1/2, y, -z+1/2'
'-x, -y, -z'
'x-1/2, -y, z-1/2'

loop_
_atom_site_label
_atom_site_type_symbol
_atom_site_fract_x
_atom_site_fract_y
_atom_site_fract_z
_atom_site_U_iso_or_equiv
_atom_site_adp_type
_atom_site_occupancy
_atom_site_symmetry_multiplicity
_atom_site_calc_flag
_atom_site_refinement_flags
Nb1 Nb 0.7500 0.59865(3) 0.7500 0.02839(9) Uani 1 2 d S
P2 P 0.96589(5) 0.67063(6) 0.79661(4) 0.03014(14) Uani 1 1 d .
C3 C 0.95483(19) 0.8353(2) 0.73057(17) 0.0322(5) Uani 1 1 d .
C4 C 1.0464(2) 0.9066(3) 0.69584(19) 0.0397(6) Uani 1 1 d .
C5 C 1.0314(2) 1.0331(3) 0.64683(19) 0.0426(6) Uani 1 1 d .
C6 C 1.1323(4) 1.1094(4) 0.6097(3) 0.0604(9) Uani 1 1 d .
C7 C 0.9203(3) 1.0863(3) 0.6325(2) 0.0461(7) Uani 1 1 d .
C8 C 0.8272(2) 1.0176(3) 0.6651(2) 0.0401(6) Uani 1 1 d .
C9 C 0.84280(18) 0.8911(2) 0.71588(16) 0.0311(5) Uani 1 1 d .
N10 N 0.7500 0.8142(3) 0.7500 0.0288(6) Uani 1 2 d S
C11 C 1.0819(2) 0.5675(3) 0.74957(19) 0.0390(6) Uani 1 1 d .
C12 C 1.0653(3) 0.5447(4) 0.6349(2) 0.0561(8) Uani 1 1 d .
C13 C 1.0932(3) 0.4311(3) 0.8082(3) 0.0542(8) Uani 1 1 d .
C14 C 1.0206(2) 0.7125(3) 0.9319(2) 0.0420(6) Uani 1 1 d .
C15 C 0.9460(3) 0.8235(3) 0.9737(3) 0.0571(8) Uani 1 1 d .
C16 C 1.1470(3) 0.7537(4) 0.9489(3) 0.0655(9) Uani 1 1 d .
Cl17 Cl 0.77514(6) 0.58800(8) 0.57120(5) 0.05092(18) Uani 1 1 d .
Cl18 Cl 0.7500 0.35437(11) 0.7500 0.0947(5) Uani 1 2 d S
H19 H 1.120(2) 0.869(3) 0.7049(18) 0.049(8) Uiso 1 1 d .
H20 H 1.173(4) 1.149(5) 0.661(3) 0.14(2) Uiso 1 1 d .
H21 H 1.178(4) 1.063(5) 0.593(3) 0.12(2) Uiso 1 1 d .
H22 H 1.109(3) 1.168(4) 0.560(3) 0.105(15) Uiso 1 1 d .
H23 H 0.906(2) 1.161(3) 0.6000(17) 0.034(7) Uiso 1 1 d .
H24 H 0.756(2) 1.055(2) 0.6549(17) 0.036(7) Uiso 1 1 d .
H25 H 1.147(2) 0.615(3) 0.7632(17) 0.040(7) Uiso 1 1 d .
H26 H 1.059(2) 0.627(3) 0.601(2) 0.047(8) Uiso 1 1 d .
H27 H 0.999(3) 0.488(3) 0.616(2) 0.057(9) Uiso 1 1 d .
H28 H 1.133(3) 0.496(3) 0.614(2) 0.060(8) Uiso 1 1 d .
H29 H 1.027(2) 0.382(3) 0.794(2) 0.057(9) Uiso 1 1 d .
H30 H 1.154(3) 0.379(3) 0.783(2) 0.073(9) Uiso 1 1 d .
H31 H 1.113(2) 0.448(3) 0.886(2) 0.062(9) Uiso 1 1 d .
H32 H 1.013(2) 0.635(3) 0.9666(17) 0.037(7) Uiso 1 1 d .
H33 H 0.866(3) 0.799(3) 0.969(2) 0.067(10) Uiso 1 1 d .
H34 H 0.953(2) 0.911(3) 0.938(2) 0.056(8) Uiso 1 1 d .
H35 H 0.974(3) 0.835(3) 1.045(2) 0.078(10) Uiso 1 1 d .
H36 H 1.161(2) 0.839(3) 0.907(2) 0.067(10) Uiso 1 1 d .
H37 H 1.163(3) 0.771(3) 1.021(3) 0.086(11) Uiso 1 1 d .
H38 H 1.196(3) 0.680(4) 0.929(3) 0.096(13) Uiso 1 1 d .

loop_
_atom_site_aniso_label
_atom_site_aniso_U_11
_atom_site_aniso_U_22
_atom_site_aniso_U_33
_atom_site_aniso_U_23
_atom_site_aniso_U_13
_atom_site_aniso_U_12
Nb1 0.02580(15) 0.02423(15) 0.03584(17) 0.000 0.00654(12) 0.000
P2 0.0275(3) 0.0297(3) 0.0336(3) -0.0008(3) 0.0053(2) -0.0014(2)
C3 0.0323(12) 0.0278(12) 0.0368(12) -0.0003(10) 0.0058(10) -0.0025(10)
C4 0.0335(13) 0.0406(14) 0.0462(14) -0.0011(13) 0.0106(11) -0.0057(12)
C5 0.0476(16) 0.0367(14) 0.0459(15) -0.0016(12) 0.0159(12) -0.0151(12)
C6 0.065(2) 0.052(2) 0.070(2) 0.004(2) 0.030(2) -0.0228(19)
C7 0.0595(18) 0.0287(14) 0.0524(16) 0.0097(13) 0.0164(13) -0.0041(13)
C8 0.0403(15) 0.0310(13) 0.0503(16) 0.0051(12) 0.0105(12) 0.0010(12)
C9 0.0341(12) 0.0275(11) 0.0331(12) -0.0006(10) 0.0099(9) -0.0036(10)
N10 0.0286(14) 0.0249(14) 0.0338(14) 0.000 0.0079(11) 0.000
C11 0.0269(12) 0.0441(16) 0.0463(15) -0.0021(11) 0.0062(11) 0.0012(11)
C12 0.0507(19) 0.070(2) 0.0503(18) -0.0040(17) 0.0177(15) 0.0159(18)
C13 0.0455(18) 0.0500(19) 0.067(2) 0.0012(15) 0.0046(16) 0.0131(15)
C14 0.0507(16) 0.0366(15) 0.0377(14) -0.0013(12) 0.0015(12) -0.0068(13)
C15 0.073(2) 0.048(2) 0.0506(19) -0.0180(16) 0.0087(17) -0.0100(17)
C16 0.054(2) 0.073(3) 0.064(2) -0.012(2) -0.0169(17) -0.0103(19)
Cl17 0.0532(4) 0.0640(5) 0.0369(3) -0.0088(3) 0.0113(3) 0.0071(4)
Cl18 0.1600(14) 0.0276(5) 0.1008(10) 0.000 0.0331(10) 0.000

loop_
_atom_type_symbol
_atom_type_description
_atom_type_scat_dispersion_real
_atom_type_scat_dispersion_imag
_atom_type_scat_source
C C 0.0033 0.0016 'International Tables Vol C Tables 4.2.6.8 and 6.1.1.4'
H H 0.0000 0.0000 'International Tables Vol C Tables 4.2.6.8 and 6.1.1.4'
N N 0.0061 0.0033 'International Tables Vol C Tables 4.2.6.8 and 6.1.1.4'
P P 0.1023 0.0942 'International Tables Vol C Tables 4.2.6.8 and 6.1.1.4'
Cl Cl 0.1484 0.1585 'International Tables Vol C Tables 4.2.6.8 and 6.1.1.4'
Nb Nb -2.0727 0.6215 'International Tables Vol C Tables 4.2.6.8 and 6.1.1.4'

loop_
_geom_angle_atom_site_label_1
_geom_angle_atom_site_label_2
_geom_angle_atom_site_label_3
_geom_angle
_geom_angle_site_symmetry_1
_geom_angle_site_symmetry_3
N10 Nb1 Cl18 180.000(1) . .
N10 Nb1 Cl17 92.46(2) . 2_656
Cl18 Nb1 Cl17 87.54(2) . 2_656
N10 Nb1 Cl17 92.46(2) . .
Cl18 Nb1 Cl17 87.54(2) . .
Cl17 Nb1 Cl17 175.08(4) 2_656 .
N10 Nb1 P2 74.501(15) . 2_656
Cl18 Nb1 P2 105.499(15) . 2_656
Cl17 Nb1 P2 90.54(2) 2_656 2_656
Cl17 Nb1 P2 90.77(2) . 2_656
N10 Nb1 P2 74.502(15) . .
Cl18 Nb1 P2 105.498(15) . .
Cl17 Nb1 P2 90.77(2) 2_656 .
Cl17 Nb1 P2 90.54(2) . .
P2 Nb1 P2 149.00(3) 2_656 .
C3 P2 C11 109.07(11) . .
C3 P2 C14 105.18(12) . .
C11 P2 C14 105.08(12) . .
C3 P2 Nb1 96.53(8) . .
C11 P2 Nb1 120.08(9) . .
C14 P2 Nb1 119.27(9) . .
C4 C3 C9 120.1(2) . .
C4 C3 P2 125.47(19) . .
C9 C3 P2 114.44(16) . .
C5 C4 C3 122.1(2) . .
C5 C4 H19 118.2(16) . .
C3 C4 H19 119.7(16) . .
C7 C5 C4 117.0(2) . .
C7 C5 C6 121.6(3) . .
C4 C5 C6 121.4(3) . .
C5 C6 H20 110(3) . .
C5 C6 H21 114(4) . .
H20 C6 H21 99(4) . .
C5 C6 H22 112(3) . .
H20 C6 H22 112(4) . .
H21 C6 H22 110(4) . .
C5 C7 C8 122.3(2) . .
C5 C7 H23 120.7(16) . .
C8 C7 H23 116.9(16) . .
C7 C8 C9 120.5(2) . .
C7 C8 H24 120.4(15) . .
C9 C8 H24 119.1(15) . .
C8 C9 C3 117.9(2) . .
C8 C9 N10 123.2(2) . .
C3 C9 N10 118.9(2) . .
C9 N10 C9 117.2(3) . 2_656
C9 N10 Nb1 121.38(13) . .
C9 N10 Nb1 121.38(13) 2_656 .
C12 C11 C13 111.7(3) . .
C12 C11 P2 113.89(19) . .
C13 C11 P2 108.63(19) . .
C12 C11 H25 106.1(15) . .
C13 C11 H25 109.1(16) . .
P2 C11 H25 107.3(16) . .
C11 C12 H26 110.7(17) . .
C11 C12 H27 109.8(17) . .
H26 C12 H27 111(2) . .
C11 C12 H28 109.8(16) . .
H26 C12 H28 107(2) . .
H27 C12 H28 108(2) . .
C11 C13 H29 109.3(18) . .
C11 C13 H30 107.6(19) . .
H29 C13 H30 107(2) . .
C11 C13 H31 111.1(16) . .
H29 C13 H31 112(2) . .
H30 C13 H31 110(2) . .
C16 C14 C15 110.4(3) . .
C16 C14 P2 114.1(2) . .
C15 C14 P2 110.8(2) . .
C16 C14 H32 107.7(16) . .
C15 C14 H32 108.2(16) . .
P2 C14 H32 105.3(15) . .
C14 C15 H33 113.5(18) . .
C14 C15 H34 110.6(17) . .
H33 C15 H34 108(2) . .
C14 C15 H35 106.7(19) . .
H33 C15 H35 108(2) . .
H34 C15 H35 110(3) . .
C14 C16 H36 110.9(17) . .
C14 C16 H37 105(2) . .
H36 C16 H37 111(3) . .
C14 C16 H38 111(2) . .
H36 C16 H38 108(3) . .
H37 C16 H38 110(3) . .

loop_
_geom_bond_atom_site_label_1
_geom_bond_atom_site_label_2
_geom_bond_distance
_geom_bond_site_symmetry_2
Nb1 N10 2.085(3) .
Nb1 Cl18 2.3628(12) .
Nb1 Cl17 2.4031(6) 2_656
Nb1 Cl17 2.4031(6) .
Nb1 P2 2.6057(6) 2_656
Nb1 P2 2.6057(6) .
P2 C3 1.811(2) .
P2 C11 1.846(2) .
P2 C14 1.855(3) .
C3 C4 1.393(3) .
C3 C9 1.402(3) .
C4 C5 1.384(4) .
C4 H19 0.93(2) .
C5 C7 1.382(4) .
C5 C6 1.518(4) .
C6 H20 0.86(5) .
C6 H21 0.75(4) .
C6 H22 0.88(4) .
C7 C8 1.384(3) .
C7 H23 0.84(2) .
C8 C9 1.395(3) .
C8 H24 0.89(2) .
C9 N10 1.429(2) .
N10 C9 1.429(2) 2_656
C11 C12 1.510(4) .
C11 C13 1.525(4) .
C11 H25 0.88(2) .
C12 H26 0.92(3) .
C12 H27 0.95(3) .
C12 H28 0.98(3) .
C13 H29 0.90(3) .
C13 H30 0.96(3) .
C13 H31 1.03(3) .
C14 C16 1.514(4) .
C14 C15 1.525(4) .
C14 H32 0.88(2) .
C15 H33 0.95(3) .
C15 H34 0.98(3) .
C15 H35 0.96(3) .
C16 H36 1.02(3) .
C16 H37 0.95(3) .
C16 H38 0.96(4) .

loop_
_geom_torsion_atom_site_label_1
_geom_torsion_atom_site_label_2
_geom_torsion_atom_site_label_3
_geom_torsion_atom_site_label_4
_geom_torsion
_geom_torsion_site_symmetry_1
_geom_torsion_site_symmetry_4
N10 Nb1 P2 C3 -27.46(7) . .
Cl18 Nb1 P2 C3 152.54(7) . .
Cl17 Nb1 P2 C3 -119.80(8) 2_656 .
Cl17 Nb1 P2 C3 64.94(8) . .
P2 Nb1 P2 C3 -27.46(7) 2_656 .
N10 Nb1 P2 C11 -143.97(10) . .
Cl18 Nb1 P2 C11 36.03(10) . .
Cl17 Nb1 P2 C11 123.69(10) 2_656 .
Cl17 Nb1 P2 C11 -51.57(10) . .
P2 Nb1 P2 C11 -143.97(10) 2_656 .
N10 Nb1 P2 C14 84.03(10) . .
Cl18 Nb1 P2 C14 -95.97(10) . .
Cl17 Nb1 P2 C14 -8.31(11) 2_656 .
Cl17 Nb1 P2 C14 176.43(10) . .
P2 Nb1 P2 C14 84.03(10) 2_656 .
C11 P2 C3 C4 -31.9(2) . .
C14 P2 C3 C4 80.3(2) . .
Nb1 P2 C3 C4 -156.9(2) . .
C11 P2 C3 C9 148.45(17) . .
C14 P2 C3 C9 -99.28(19) . .
Nb1 P2 C3 C9 23.47(17) . .
C9 C3 C4 C5 0.3(4) . .
P2 C3 C4 C5 -179.3(2) . .
C3 C4 C5 C7 -0.6(4) . .
C3 C4 C5 C6 179.9(3) . .
C4 C5 C7 C8 0.0(4) . .
C6 C5 C7 C8 179.5(3) . .
C5 C7 C8 C9 1.0(4) . .
C7 C8 C9 C3 -1.3(4) . .
C7 C8 C9 N10 -179.0(2) . .
C4 C3 C9 C8 0.6(3) . .
P2 C3 C9 C8 -179.71(18) . .
C4 C3 C9 N10 178.5(2) . .
P2 C3 C9 N10 -1.9(3) . .
C8 C9 N10 C9 -33.98(19) . 2_656
C3 C9 N10 C9 148.3(2) . 2_656
C8 C9 N10 Nb1 146.02(19) . .
C3 C9 N10 Nb1 -31.7(2) . .
Cl18 Nb1 N10 C9 21(100) . .
Cl17 Nb1 N10 C9 125.47(10) 2_656 .
Cl17 Nb1 N10 C9 -54.53(10) . .
P2 Nb1 N10 C9 -144.65(10) 2_656 .
P2 Nb1 N10 C9 35.35(10) . .
Cl18 Nb1 N10 C9 -159(100) . 2_656
Cl17 Nb1 N10 C9 -54.53(10) 2_656 2_656
Cl17 Nb1 N10 C9 125.47(10) . 2_656
P2 Nb1 N10 C9 35.35(10) 2_656 2_656
P2 Nb1 N10 C9 -144.65(10) . 2_656
C3 P2 C11 C12 -56.8(3) . .
C14 P2 C11 C12 -169.1(2) . .
Nb1 P2 C11 C12 53.1(3) . .
C3 P2 C11 C13 178.1(2) . .
C14 P2 C11 C13 65.8(2) . .
Nb1 P2 C11 C13 -72.1(2) . .
C3 P2 C14 C16 -72.9(3) . .
C11 P2 C14 C16 42.2(3) . .
Nb1 P2 C14 C16 -179.6(2) . .
C3 P2 C14 C15 52.4(2) . .
C11 P2 C14 C15 167.5(2) . .
Nb1 P2 C14 C15 -54.3(2) . .
